data_7049922
loop_
_publ_author_name
'Biggs, George S.'
'O'Neill, Michael J'
'Carames Mendez, Pablo'
'Scrase, Thomas G.'
'Lin, Yulu'
'Bin-Maarof, Amzar Muzani'
'Bond, Andrew D.'
'Boss, Sally R.'
'Barker, Paul D.'

_publ_section_title
;
 Use of a fluorinated probe to quantitatively monitor amino acid binding
 preferences of ruthenium(ii) arene complexes.
;
_journal_issue 20
_journal_name_full 'Dalton transactions (Cambridge, England : 2003)'
_journal_page_first 6910
_journal_page_last 6920
_journal_paper_doi 10.1039/c8dt05159c
_journal_volume 48
_journal_year 2019
_chemical_absolute_configuration ad
_chemical_formula_moiety 'C21 H22 N3 O3 Ru S +, F6 P -, H2 O'
_chemical_formula_sum 'C21 H24 F6 N3 O4 P Ru S'
_chemical_formula_weight 660.53
_space_group_crystal_system monoclinic
_space_group_IT_number 3
_space_group_name_Hall 'P 2y'
_space_group_name_H-M_alt 'P 1 2 1'
_symmetry_space_group_name_Hall 'P 2y'
_symmetry_space_group_name_H-M 'P 1 2 1'
_atom_sites_solution_hydrogens mixed
_audit_creation_method SHELXL-2018/1
_audit_update_record
;
2018-09-13 deposited with the CCDC.    2019-04-15 downloaded from the CCDC.
;
_cell_angle_alpha 90
_cell_angle_beta 108.5325(10)
_cell_angle_gamma 90
_cell_formula_units_Z 4
_cell_length_a 14.2643(3)
_cell_length_b 8.4893(2)
_cell_length_c 21.3553(6)
_cell_measurement_reflns_used 10305
_cell_measurement_temperature 180(2)
_cell_measurement_theta_max 25.03
_cell_measurement_theta_min 1.00
_cell_volume 2451.90(10)
_computing_cell_refinement 'HKL Scalepack (Otwinowski & Minor, 1997)'
_computing_data_collection 'COLLECT (Nonius, 1999)'
_computing_data_reduction 'HKL Denzo and Scalepack (Otwinowski & Minor, 1997)'
_computing_molecular_graphics 'Mercury (Macrae et al., 2008)'
_computing_publication_material SHELXL
_computing_structure_refinement 'SHELXL (Sheldrick, 2015)'
_computing_structure_solution 'SHELXT (Sheldrick, 2015)'
_diffrn_ambient_temperature 180(2)
_diffrn_measured_fraction_theta_full 0.983
_diffrn_measured_fraction_theta_max 0.983
_diffrn_measurement_device_type 'Nonius KappaCCD'
_diffrn_measurement_method '\w and \f-scans'
_diffrn_radiation_type MoK\a
_diffrn_radiation_wavelength 0.71073
_diffrn_reflns_av_R_equivalents 0.0433
_diffrn_reflns_av_unetI/netI 0.0797
_diffrn_reflns_Laue_measured_fraction_full 0.983
_diffrn_reflns_Laue_measured_fraction_max 0.983
_diffrn_reflns_limit_h_max 15
_diffrn_reflns_limit_h_min -16
_diffrn_reflns_limit_k_max 10
_diffrn_reflns_limit_k_min -9
_diffrn_reflns_limit_l_max 21
_diffrn_reflns_limit_l_min -25
_diffrn_reflns_number 12840
_diffrn_reflns_point_group_measured_fraction_full 0.861
_diffrn_reflns_point_group_measured_fraction_max 0.861
_diffrn_reflns_theta_full 25.034
_diffrn_reflns_theta_max 25.034
_diffrn_reflns_theta_min 3.522
_diffrn_source 'fine-focus sealed tube'
_exptl_absorpt_coefficient_mu 0.871
_exptl_absorpt_correction_T_max 0.984
_exptl_absorpt_correction_T_min 0.961
_exptl_absorpt_correction_type multi-scan
_exptl_absorpt_process_details 'SORTAV (Blessing, 1995)'
_exptl_crystal_colour orange
_exptl_crystal_density_diffrn 1.789
_exptl_crystal_description needle
_exptl_crystal_F_000 1328
_exptl_crystal_size_max 0.180
_exptl_crystal_size_mid 0.020
_exptl_crystal_size_min 0.020
_refine_diff_density_max 0.590
_refine_diff_density_min -0.637
_refine_diff_density_rms 0.079
_refine_ls_abs_structure_details
;
Flack x determined using 2084 quotients [(I+)-(I-)]/[(I+)+(I-)]
(Parsons, Flack and Wagner, Acta Cryst. B69 (2013) 249-259).
;
_refine_ls_abs_structure_Flack -0.01(3)
_refine_ls_extinction_method none
_refine_ls_goodness_of_fit_ref 0.999
_refine_ls_hydrogen_treatment constr
_refine_ls_matrix_type full
_refine_ls_number_parameters 673
_refine_ls_number_reflns 7477
_refine_ls_number_restraints 2
_refine_ls_restrained_S_all 0.999
_refine_ls_R_factor_all 0.0558
_refine_ls_R_factor_gt 0.0387
_refine_ls_shift/su_max 0.001
_refine_ls_shift/su_mean 0.000
_refine_ls_structure_factor_coef Fsqd
_refine_ls_weighting_details 'w=1/[\s^2^(Fo^2^)+(0.0274P)^2^] where P=(Fo^2^+2Fc^2^)/3'
_refine_ls_weighting_scheme calc
_refine_ls_wR_factor_gt 0.0754
_refine_ls_wR_factor_ref 0.0800
_reflns_Friedel_coverage 0.632
_reflns_Friedel_fraction_full 0.720
_reflns_Friedel_fraction_max 0.720
_reflns_number_gt 6093
_reflns_number_total 7477
_reflns_threshold_expression 'I > 2\s(I)'
_cod_data_source_file c8dt05159c2.cif
_cod_data_source_block 13
_cod_depositor_comments 'Adding full bibliography for 7049914--7049924.cif.'
_cod_database_code 7049922
_cambridge_user_name 'Tom Scrase'
_cambridge_user_crsid tgs25
_cambridge_supervisor_name 'Paul Barker'
_cambridge_supervisor_crsid pdb30
_cambridge_crystallographer_name 'Andrew Bond'
_cambridge_crystallographer_crsid adb29
_cambridge_sample_id tgs014
_cambridge_data_id PB1008
_shelx_space_group_comment
;
The symmetry employed for this shelxl refinement is uniquely defined
by the following loop, which should always be used as a source of
symmetry information in preference to the above space-group names.
They are only intended as comments.
;
_shelx_estimated_absorpt_t_min 0.859
_shelx_estimated_absorpt_t_max 0.983

loop_
_space_group_symop_operation_xyz
'x, y, z'
'-x, y, -z'

loop_
_atom_site_label
_atom_site_type_symbol
_atom_site_fract_x
_atom_site_fract_y
_atom_site_fract_z
_atom_site_U_iso_or_equiv
_atom_site_adp_type
_atom_site_occupancy
_atom_site_site_symmetry_order
_atom_site_calc_flag
_atom_site_refinement_flags_posn
_atom_site_refinement_flags_adp
_atom_site_refinement_flags_occupancy
Ru1_1 Ru 0.76064(5) 0.51581(7) 0.06266(3) 0.0260(2) Uani 1 1 d . . .
S1_1 S 0.88640(19) 0.6098(3) 0.15913(11) 0.0306(6) Uani 1 1 d . . .
N1_1 N 0.6698(5) 0.5466(10) 0.1206(3) 0.0264(19) Uani 1 1 d . . .
O1_1 O 1.2558(6) 0.5536(9) 0.2078(3) 0.0479(19) Uani 1 1 d . . .
C1_1 C 0.8331(9) 0.6333(16) -0.0003(5) 0.051(3) Uani 1 1 d . . .
H1_1 H 0.894821 0.686815 0.012183 0.061 Uiso 1 1 calc R U .
O2_1 O 1.1656(5) 0.3448(7) 0.1635(3) 0.0390(16) Uani 1 1 d . . .
H2A_1 H 1.217316 0.318359 0.155411 0.047 Uiso 1 1 calc R U .
N2_1 N 0.7736(6) 0.3053(9) 0.1131(3) 0.0290(19) Uani 1 1 d . . .
C2_1 C 0.8290(10) 0.4766(18) -0.0138(5) 0.060(4) Uani 1 1 d . . .
H2_1 H 0.887863 0.421252 -0.011583 0.072 Uiso 1 1 calc R U .
O3_1 O 1.1793(4) 0.5156(8) 0.3420(2) 0.0398(14) Uani 1 1 d . . .
N3_1 N 1.1064(5) 0.6671(8) 0.2532(3) 0.0323(18) Uani 1 1 d . . .
H3N_1 H 1.086401 0.761726 0.237879 0.039 Uiso 1 1 calc R U .
C3_1 C 0.7398(14) 0.3969(15) -0.0309(5) 0.069(5) Uani 1 1 d . . .
H3_1 H 0.737626 0.286896 -0.039311 0.083 Uiso 1 1 calc R U .
C4_1 C 0.6525(10) 0.479(2) -0.0356(5) 0.076(6) Uani 1 1 d . . .
H4_1 H 0.590107 0.427753 -0.048670 0.091 Uiso 1 1 calc R U .
C5_1 C 0.6606(11) 0.639(2) -0.0204(5) 0.059(4) Uani 1 1 d . . .
H5_1 H 0.602925 0.696112 -0.021131 0.070 Uiso 1 1 calc R U .
C6_1 C 0.7471(11) 0.7148(15) -0.0048(5) 0.058(3) Uani 1 1 d . . .
H6_1 H 0.749562 0.825043 0.003200 0.070 Uiso 1 1 calc R U .
C7_1 C 0.6226(7) 0.6819(13) 0.1248(4) 0.039(3) Uani 1 1 d . . .
H7_1 H 0.634505 0.772249 0.102200 0.046 Uiso 1 1 calc R U .
C8_1 C 0.5578(7) 0.6942(11) 0.1604(4) 0.038(3) Uani 1 1 d . . .
H8_1 H 0.526762 0.792005 0.162874 0.045 Uiso 1 1 calc R U .
C9_1 C 0.5387(7) 0.5672(13) 0.1918(4) 0.040(3) Uani 1 1 d . . .
H9_1 H 0.492215 0.573187 0.215188 0.048 Uiso 1 1 calc R U .
C10_1 C 0.5885(8) 0.4241(13) 0.1895(5) 0.040(3) Uani 1 1 d . . .
H10_1 H 0.576013 0.332928 0.211478 0.048 Uiso 1 1 calc R U .
C11_1 C 0.6556(7) 0.4190(12) 0.1548(4) 0.026(2) Uani 1 1 d . . .
C12_1 C 0.7149(7) 0.2848(10) 0.1515(4) 0.026(2) Uani 1 1 d . . .
C13_1 C 0.7168(7) 0.1433(11) 0.1852(4) 0.030(2) Uani 1 1 d . . .
H13_1 H 0.675446 0.129650 0.212027 0.036 Uiso 1 1 calc R U .
C14_1 C 0.7788(7) 0.0231(13) 0.1795(4) 0.036(2) Uani 1 1 d . . .
H14_1 H 0.779941 -0.074319 0.201563 0.043 Uiso 1 1 calc R U .
C15_1 C 0.8387(7) 0.0468(12) 0.1413(4) 0.038(3) Uani 1 1 d . . .
H15_1 H 0.881949 -0.034365 0.136810 0.045 Uiso 1 1 calc R U .
C16_1 C 0.8362(7) 0.1866(11) 0.1101(4) 0.033(2) Uani 1 1 d . . .
H16_1 H 0.879849 0.202381 0.085032 0.039 Uiso 1 1 calc R U .
C17_1 C 1.0037(6) 0.5678(10) 0.1444(4) 0.035(2) Uani 1 1 d . . .
H17A_1 H 0.995357 0.475435 0.114838 0.043 Uiso 1 1 calc R U .
H17B_1 H 1.022606 0.659058 0.122219 0.043 Uiso 1 1 calc R U .
C18_1 C 1.0855(6) 0.5344(10) 0.2090(4) 0.0309(18) Uani 1 1 d . . .
H18_1 H 1.063403 0.445148 0.231552 0.037 Uiso 1 1 calc R U .
C19_1 C 1.1798(7) 0.4824(11) 0.1945(4) 0.033(2) Uani 1 1 d . . .
C20_1 C 1.1567(7) 0.6480(13) 0.3184(4) 0.039(2) Uani 1 1 d . . .
C21_1 C 1.1819(8) 0.7970(12) 0.3595(5) 0.044(3) Uani 1 1 d . . .
H21A_1 H 1.253627 0.803022 0.380846 0.066 Uiso 1 1 calc R U .
H21B_1 H 1.148904 0.795178 0.393360 0.066 Uiso 1 1 calc R U .
H21C_1 H 1.159492 0.888945 0.330944 0.066 Uiso 1 1 calc R U .
P1_1 P 0.000000 0.0347(5) 0.000000 0.0342(9) Uani 1 2 d S T P
F1_1 F 0.0184(6) -0.0933(11) 0.0549(4) 0.102(3) Uani 1 1 d . . .
F2_1 F 0.0162(6) 0.1659(11) 0.0543(5) 0.112(4) Uani 1 1 d . . .
F3_1 F 0.1154(4) 0.0359(9) 0.0100(3) 0.0558(17) Uani 1 1 d . . .
P2_1 P 1.000000 0.6803(5) 0.500000 0.0401(10) Uani 1 2 d S T P
F4_1 F 1.000000 0.8649(13) 0.500000 0.121(5) Uani 1 2 d S T P
F5_1 F 0.8825(5) 0.6832(9) 0.4805(3) 0.066(2) Uani 1 1 d . . .
F6_1 F 0.9941(6) 0.6868(18) 0.4264(4) 0.145(6) Uani 1 1 d . . .
F7_1 F 1.000000 0.5049(19) 0.500000 0.203(10) Uani 1 2 d S T P
O1W_1 O 0.4127(5) 0.6941(6) 0.3011(3) 0.0461(18) Uani 1 1 d . . .
H1W_1 H 0.344726 0.695017 0.270769 0.055 Uiso 1 1 d R U .
H2W_1 H 0.415916 0.667678 0.346419 0.055 Uiso 1 1 d R U .
Ru1_2 Ru 0.73566(5) 0.23941(6) 0.42666(3) 0.02553(19) Uani 1 1 d . . .
S1_2 S 0.61445(18) 0.1391(3) 0.32873(10) 0.0277(6) Uani 1 1 d . . .
N1_2 N 0.7262(6) 0.4513(8) 0.3768(3) 0.0237(18) Uani 1 1 d . . .
O1_2 O 0.2380(5) 0.1615(9) 0.2971(3) 0.0444(18) Uani 1 1 d . . .
C1_2 C 0.6537(10) 0.1269(18) 0.4854(5) 0.057(4) Uani 1 1 d . . .
H1_2 H 0.591080 0.076498 0.470627 0.069 Uiso 1 1 calc R U .
O2_2 O 0.3375(5) 0.3534(7) 0.3495(3) 0.0376(16) Uani 1 1 d . . .
H2A_2 H 0.283804 0.395300 0.348666 0.045 Uiso 1 1 calc R U .
N2_2 N 0.8346(5) 0.2085(9) 0.3744(3) 0.027(2) Uani 1 1 d . . .
C2_2 C 0.6582(11) 0.2840(18) 0.4984(5) 0.059(4) Uani 1 1 d . . .
H2_2 H 0.599256 0.342369 0.492846 0.071 Uiso 1 1 calc R U .
O3_2 O 0.3371(5) 0.2093(8) 0.1863(3) 0.0411(16) Uani 1 1 d . . .
N3_2 N 0.3923(5) 0.0212(8) 0.2642(3) 0.0308(16) Uani 1 1 d . . .
H3N_2 H 0.405183 -0.079553 0.272163 0.037 Uiso 1 1 calc R U .
C3_2 C 0.7502(15) 0.3590(14) 0.5200(5) 0.070(5) Uani 1 1 d . . .
H3_2 H 0.753136 0.469088 0.528497 0.084 Uiso 1 1 calc R U .
C4_2 C 0.8342(10) 0.2784(16) 0.5291(5) 0.057(4) Uani 1 1 d . . .
H4_2 H 0.896001 0.330873 0.545453 0.069 Uiso 1 1 calc R U .
C5_2 C 0.8314(10) 0.1193(18) 0.5146(5) 0.058(4) Uani 1 1 d . . .
H5_2 H 0.891005 0.063978 0.518963 0.069 Uiso 1 1 calc R U .
C6_2 C 0.7388(10) 0.0383(13) 0.4933(4) 0.049(3) Uani 1 1 d . . .
H6_2 H 0.735417 -0.071782 0.484721 0.059 Uiso 1 1 calc R U .
C7_2 C 0.6652(7) 0.5683(11) 0.3794(4) 0.033(2) Uani 1 1 d . . .
H7_2 H 0.619955 0.551235 0.403104 0.039 Uiso 1 1 calc R U .
C8_2 C 0.6640(7) 0.7144(12) 0.3491(4) 0.031(2) Uani 1 1 d . . .
H8_2 H 0.619536 0.795362 0.351992 0.037 Uiso 1 1 calc R U .
C9_2 C 0.7302(7) 0.7358(14) 0.3148(4) 0.035(2) Uani 1 1 d . . .
H9_2 H 0.732782 0.834052 0.294119 0.042 Uiso 1 1 calc R U .
C10_2 C 0.7929(7) 0.6152(12) 0.3104(4) 0.031(2) Uani 1 1 d . . .
H10_2 H 0.837822 0.629066 0.286143 0.038 Uiso 1 1 calc R U .
C11_2 C 0.7892(6) 0.4748(10) 0.3416(4) 0.024(2) Uani 1 1 d . . .
C12_2 C 0.8526(7) 0.3361(11) 0.3405(4) 0.026(2) Uani 1 1 d . . .
C13_2 C 0.9216(7) 0.3308(14) 0.3077(4) 0.036(2) Uani 1 1 d . . .
H13_2 H 0.932534 0.420511 0.284335 0.043 Uiso 1 1 calc R U .
C14_2 C 0.9735(8) 0.1968(13) 0.3089(5) 0.046(3) Uani 1 1 d . . .
H14_2 H 1.023634 0.193239 0.288440 0.055 Uiso 1 1 calc R U .
C15_2 C 0.9529(7) 0.0649(13) 0.3404(4) 0.041(3) Uani 1 1 d . . .
H15_2 H 0.986700 -0.031222 0.339847 0.049 Uiso 1 1 calc R U .
C16_2 C 0.8836(7) 0.0731(10) 0.3725(4) 0.030(2) Uani 1 1 d . . .
H16_2 H 0.869785 -0.018142 0.393776 0.036 Uiso 1 1 calc R U .
C17_2 C 0.4992(5) 0.2463(9) 0.3225(4) 0.0324(18) Uani 1 1 d . . .
H17C_2 H 0.510449 0.316174 0.361325 0.039 Uiso 1 1 calc R U .
H17D_2 H 0.480588 0.312934 0.282406 0.039 Uiso 1 1 calc R U .
C18_2 C 0.4143(5) 0.1315(9) 0.3193(4) 0.0271(18) Uani 1 1 d . . .
H18_2 H 0.436010 0.067116 0.360639 0.032 Uiso 1 1 calc R U .
C19_2 C 0.3200(7) 0.2178(11) 0.3192(4) 0.033(2) Uani 1 1 d . . .
C20_2 C 0.3532(7) 0.0698(12) 0.2019(4) 0.032(2) Uani 1 1 d . . .
C21_2 C 0.3265(8) -0.0596(13) 0.1503(5) 0.046(3) Uani 1 1 d . . .
H21D_2 H 0.368262 -0.050776 0.121834 0.070 Uiso 1 1 calc R U .
H21E_2 H 0.256908 -0.049346 0.123532 0.070 Uiso 1 1 calc R U .
H21F_2 H 0.337205 -0.162488 0.172309 0.070 Uiso 1 1 calc R U .
P1_2 P 0.500000 0.7206(5) 0.500000 0.0312(8) Uani 1 2 d S T P
F1_2 F 0.4729(5) 0.8561(7) 0.4447(3) 0.0557(18) Uani 1 1 d . . .
F2_2 F 0.3888(4) 0.7196(8) 0.4995(3) 0.0535(16) Uani 1 1 d . . .
F3_2 F 0.4732(5) 0.5873(7) 0.4440(3) 0.0466(16) Uani 1 1 d . . .
P2_2 P 0.500000 1.0725(5) 0.000000 0.0419(10) Uani 1 2 d S T P
F4_2 F 0.6170(4) 1.0696(9) 0.0169(3) 0.068(2) Uani 1 1 d . . .
F5_2 F 0.500000 1.2546(16) 0.000000 0.164(7) Uani 1 2 d S T P
F6_2 F 0.5113(6) 1.0663(17) 0.0753(3) 0.132(5) Uani 1 1 d . . .
F7_2 F 0.500000 0.8891(15) 0.000000 0.127(6) Uani 1 2 d S T P
O1W_2 O 0.0965(5) 0.9884(7) 0.2039(3) 0.0528(18) Uani 1 1 d . . .
H1W_2 H 0.055813 0.996828 0.157530 0.063 Uiso 1 1 d R U .
H2W_2 H 0.113803 1.091968 0.225210 0.063 Uiso 1 1 d R U .

loop_
_atom_site_aniso_label
_atom_site_aniso_U_11
_atom_site_aniso_U_22
_atom_site_aniso_U_33
_atom_site_aniso_U_23
_atom_site_aniso_U_13
_atom_site_aniso_U_12
Ru1_1 0.0275(4) 0.0249(4) 0.0255(4) 0.0025(3) 0.0082(3) -0.0006(4)
S1_1 0.0288(13) 0.0353(14) 0.0272(12) -0.0034(10) 0.0083(10) 0.0006(11)
N1_1 0.024(4) 0.028(5) 0.027(4) 0.001(3) 0.008(3) 0.007(4)
O1_1 0.041(4) 0.047(5) 0.057(4) -0.010(3) 0.016(3) -0.010(4)
C1_1 0.039(7) 0.072(9) 0.034(6) 0.023(5) 0.001(5) -0.027(7)
O2_1 0.036(4) 0.036(4) 0.043(4) -0.013(3) 0.011(3) 0.005(3)
N2_1 0.029(5) 0.032(5) 0.028(4) -0.002(3) 0.011(3) -0.002(4)
C2_1 0.063(8) 0.092(11) 0.032(6) 0.030(6) 0.026(5) 0.040(8)
O3_1 0.044(4) 0.046(4) 0.030(3) 0.011(3) 0.011(3) 0.015(3)
N3_1 0.039(4) 0.023(4) 0.029(4) -0.002(3) 0.003(3) 0.001(3)
C3_1 0.141(15) 0.045(7) 0.025(6) -0.003(5) 0.032(7) -0.029(9)
C4_1 0.046(8) 0.157(18) 0.017(5) 0.015(7) -0.001(5) -0.045(10)
C5_1 0.049(9) 0.089(11) 0.037(6) 0.029(7) 0.013(6) 0.042(9)
C6_1 0.095(11) 0.041(7) 0.032(6) 0.011(5) 0.011(6) 0.001(8)
C7_1 0.027(6) 0.051(8) 0.035(6) -0.002(4) 0.006(4) 0.003(5)
C8_1 0.038(6) 0.029(6) 0.048(6) -0.002(4) 0.016(5) 0.016(5)
C9_1 0.032(6) 0.062(8) 0.027(5) 0.001(4) 0.010(4) 0.013(5)
C10_1 0.044(7) 0.038(7) 0.042(6) 0.004(5) 0.018(5) 0.000(6)
C11_1 0.019(5) 0.034(6) 0.024(5) 0.000(4) 0.008(4) -0.004(5)
C12_1 0.027(5) 0.029(6) 0.025(4) -0.003(4) 0.010(4) -0.002(4)
C13_1 0.039(6) 0.028(6) 0.027(5) -0.004(4) 0.015(4) -0.004(5)
C14_1 0.047(6) 0.021(5) 0.037(5) 0.007(5) 0.011(4) -0.003(6)
C15_1 0.045(6) 0.030(6) 0.041(5) -0.004(4) 0.017(4) -0.002(5)
C16_1 0.036(6) 0.032(6) 0.036(5) 0.000(4) 0.019(4) 0.007(5)
C17_1 0.029(5) 0.039(5) 0.036(5) 0.007(4) 0.009(4) -0.002(4)
C18_1 0.033(4) 0.035(5) 0.025(4) 0.003(4) 0.010(3) -0.002(4)
C19_1 0.028(5) 0.044(6) 0.022(4) -0.005(4) 0.002(4) 0.002(4)
C20_1 0.024(5) 0.068(7) 0.026(5) -0.003(5) 0.009(4) 0.008(5)
C21_1 0.043(6) 0.046(6) 0.040(5) -0.004(4) 0.007(4) 0.016(5)
P1_1 0.042(2) 0.030(2) 0.0359(18) 0.000 0.0199(15) 0.000
F1_1 0.091(7) 0.127(7) 0.077(5) 0.063(5) 0.009(5) -0.030(5)
F2_1 0.051(5) 0.129(7) 0.165(7) -0.118(6) 0.048(5) -0.033(4)
F3_1 0.044(4) 0.063(5) 0.068(4) 0.022(4) 0.028(3) 0.021(4)
P2_1 0.036(3) 0.033(2) 0.050(2) 0.000 0.0119(18) 0.000
F4_1 0.078(10) 0.029(7) 0.235(16) 0.000 0.018(10) 0.000
F5_1 0.039(4) 0.083(6) 0.073(4) -0.018(4) 0.013(3) -0.003(4)
F6_1 0.067(6) 0.316(19) 0.051(4) -0.015(7) 0.019(4) -0.064(9)
F7_1 0.128(13) 0.035(8) 0.51(3) 0.000 0.193(17) 0.000
O1W_1 0.047(4) 0.046(4) 0.038(4) 0.001(3) 0.003(3) -0.012(3)
Ru1_2 0.0280(4) 0.0236(4) 0.0256(4) 0.0013(3) 0.0094(3) -0.0011(3)
S1_2 0.0272(13) 0.0261(13) 0.0298(12) -0.0025(10) 0.0089(10) 0.0009(11)
N1_2 0.025(4) 0.016(4) 0.029(4) -0.001(3) 0.007(3) 0.000(4)
O1_2 0.029(4) 0.045(4) 0.058(4) -0.014(3) 0.011(3) -0.011(3)
C1_2 0.055(8) 0.092(10) 0.023(5) 0.019(6) 0.011(5) -0.022(8)
O2_2 0.028(3) 0.039(4) 0.045(4) -0.008(3) 0.010(3) 0.001(3)
N2_2 0.022(4) 0.029(6) 0.028(4) -0.006(3) 0.005(3) -0.006(4)
C2_2 0.070(9) 0.079(11) 0.033(6) 0.007(6) 0.024(6) 0.026(8)
O3_2 0.040(4) 0.039(4) 0.043(4) 0.004(3) 0.012(3) 0.016(3)
N3_2 0.028(3) 0.028(4) 0.034(4) -0.006(4) 0.008(3) 0.003(4)
C3_2 0.160(16) 0.027(6) 0.022(6) -0.003(4) 0.026(8) 0.009(9)
C4_2 0.065(8) 0.064(9) 0.028(5) 0.011(5) -0.007(5) -0.041(8)
C5_2 0.053(8) 0.095(11) 0.030(6) 0.028(6) 0.019(5) 0.024(8)
C6_2 0.093(9) 0.025(6) 0.027(5) 0.008(4) 0.016(5) -0.006(7)
C7_2 0.037(6) 0.030(6) 0.034(5) -0.009(4) 0.015(4) -0.009(5)
C8_2 0.037(6) 0.020(5) 0.034(5) 0.007(4) 0.010(4) 0.006(5)
C9_2 0.043(6) 0.028(5) 0.028(4) 0.004(5) 0.004(4) -0.004(6)
C10_2 0.029(5) 0.038(6) 0.029(5) 0.004(4) 0.010(4) -0.009(5)
C11_2 0.026(5) 0.021(6) 0.022(4) 0.003(3) 0.004(4) -0.007(4)
C12_2 0.027(6) 0.022(5) 0.031(5) -0.002(4) 0.011(4) 0.000(5)
C13_2 0.031(6) 0.046(7) 0.037(5) 0.007(4) 0.019(4) 0.003(5)
C14_2 0.040(6) 0.058(8) 0.049(6) 0.001(5) 0.027(5) 0.003(6)
C15_2 0.031(6) 0.053(8) 0.036(5) -0.005(5) 0.007(4) 0.010(5)
C16_2 0.034(6) 0.012(5) 0.044(6) 0.003(4) 0.011(4) 0.004(4)
C17_2 0.032(4) 0.027(4) 0.038(5) -0.005(4) 0.011(4) 0.002(4)
C18_2 0.023(4) 0.033(4) 0.021(4) 0.003(3) 0.002(3) -0.002(4)
C19_2 0.043(6) 0.037(6) 0.020(4) 0.001(4) 0.012(4) 0.000(5)
C20_2 0.024(5) 0.045(6) 0.028(5) -0.009(4) 0.008(4) 0.011(4)
C21_2 0.039(6) 0.060(7) 0.039(6) -0.020(5) 0.011(5) -0.007(5)
P1_2 0.037(2) 0.026(2) 0.0322(17) 0.000 0.0133(14) 0.000
F1_2 0.083(5) 0.032(3) 0.047(4) 0.018(3) 0.013(3) -0.009(3)
F2_2 0.039(4) 0.056(4) 0.069(4) 0.009(3) 0.023(3) 0.010(3)
F3_2 0.060(4) 0.035(3) 0.045(3) -0.012(2) 0.018(3) -0.012(3)
P2_2 0.039(3) 0.034(2) 0.050(2) 0.000 0.0096(18) 0.000
F4_2 0.031(4) 0.091(6) 0.081(4) -0.025(4) 0.015(3) -0.014(4)
F5_2 0.152(14) 0.023(6) 0.39(2) 0.000 0.196(15) 0.000
F6_2 0.060(5) 0.284(17) 0.050(4) -0.026(7) 0.015(4) -0.040(8)
F7_2 0.061(9) 0.063(10) 0.221(16) 0.000 -0.006(9) 0.000
O1W_2 0.060(4) 0.037(4) 0.051(4) 0.005(3) 0.003(3) -0.010(3)

loop_
_atom_type_symbol
_atom_type_description
_atom_type_scat_dispersion_real
_atom_type_scat_dispersion_imag
_atom_type_scat_source
C C 0.0033 0.0016 'International Tables Vol C Tables 4.2.6.8 and 6.1.1.4'
H H 0.0000 0.0000 'International Tables Vol C Tables 4.2.6.8 and 6.1.1.4'
N N 0.0061 0.0033 'International Tables Vol C Tables 4.2.6.8 and 6.1.1.4'
O O 0.0106 0.0060 'International Tables Vol C Tables 4.2.6.8 and 6.1.1.4'
S S 0.1246 0.1234 'International Tables Vol C Tables 4.2.6.8 and 6.1.1.4'
Ru Ru -1.2594 0.8363 'International Tables Vol C Tables 4.2.6.8 and 6.1.1.4'
P P 0.1023 0.0942 'International Tables Vol C Tables 4.2.6.8 and 6.1.1.4'
F F 0.0171 0.0103 'International Tables Vol C Tables 4.2.6.8 and 6.1.1.4'

loop_
_geom_angle_atom_site_label_1
_geom_angle_atom_site_label_2
_geom_angle_atom_site_label_3
_geom_angle
_geom_angle_site_symmetry_1
_geom_angle_site_symmetry_3
N2_1 Ru1_1 N1_1 76.5(3) . .
N2_1 Ru1_1 C5_1 140.7(5) . .
N1_1 Ru1_1 C5_1 93.1(4) . .
N2_1 Ru1_1 C3_1 92.3(4) . .
N1_1 Ru1_1 C3_1 132.7(5) . .
C5_1 Ru1_1 C3_1 67.0(5) . .
N2_1 Ru1_1 C2_1 105.8(4) . .
N1_1 Ru1_1 C2_1 168.8(4) . .
C5_1 Ru1_1 C2_1 78.2(4) . .
C3_1 Ru1_1 C2_1 37.1(5) . .
N2_1 Ru1_1 C1_1 137.4(4) . .
N1_1 Ru1_1 C1_1 145.0(4) . .
C5_1 Ru1_1 C1_1 65.9(5) . .
C3_1 Ru1_1 C1_1 66.3(4) . .
C2_1 Ru1_1 C1_1 36.3(5) . .
N2_1 Ru1_1 C6_1 170.5(4) . .
N1_1 Ru1_1 C6_1 110.8(4) . .
C5_1 Ru1_1 C6_1 35.8(5) . .
C3_1 Ru1_1 C6_1 78.2(4) . .
C2_1 Ru1_1 C6_1 65.9(5) . .
C1_1 Ru1_1 C6_1 37.0(4) . .
N2_1 Ru1_1 C4_1 107.2(5) . .
N1_1 Ru1_1 C4_1 101.9(4) . .
C5_1 Ru1_1 C4_1 37.2(6) . .
C3_1 Ru1_1 C4_1 37.5(6) . .
C2_1 Ru1_1 C4_1 66.9(5) . .
C1_1 Ru1_1 C4_1 78.6(4) . .
C6_1 Ru1_1 C4_1 65.9(5) . .
N2_1 Ru1_1 S1_1 85.5(2) . .
N1_1 Ru1_1 S1_1 83.3(2) . .
C5_1 Ru1_1 S1_1 131.5(5) . .
C3_1 Ru1_1 S1_1 142.3(5) . .
C2_1 Ru1_1 S1_1 107.7(4) . .
C1_1 Ru1_1 S1_1 90.3(3) . .
C6_1 Ru1_1 S1_1 101.2(3) . .
C4_1 Ru1_1 S1_1 167.1(4) . .
C17_1 S1_1 Ru1_1 105.2(3) . .
C7_1 N1_1 C11_1 118.7(7) . .
C7_1 N1_1 Ru1_1 124.5(6) . .
C11_1 N1_1 Ru1_1 116.7(6) . .
C2_1 C1_1 C6_1 119.8(12) . .
C2_1 C1_1 Ru1_1 71.7(7) . .
C6_1 C1_1 Ru1_1 71.8(6) . .
C2_1 C1_1 H1_1 120.1 . .
C6_1 C1_1 H1_1 120.1 . .
Ru1_1 C1_1 H1_1 128.6 . .
C19_1 O2_1 H2A_1 109.5 . .
C12_1 N2_1 C16_1 118.3(8) . .
C12_1 N2_1 Ru1_1 117.2(6) . .
C16_1 N2_1 Ru1_1 124.5(6) . .
C1_1 C2_1 C3_1 120.6(12) . .
C1_1 C2_1 Ru1_1 72.0(7) . .
C3_1 C2_1 Ru1_1 71.2(6) . .
C1_1 C2_1 H2_1 119.7 . .
C3_1 C2_1 H2_1 119.7 . .
Ru1_1 C2_1 H2_1 129.6 . .
C20_1 N3_1 C18_1 120.7(7) . .
C20_1 N3_1 H3N_1 119.7 . .
C18_1 N3_1 H3N_1 119.7 . .
C2_1 C3_1 C4_1 119.8(12) . .
C2_1 C3_1 Ru1_1 71.7(6) . .
C4_1 C3_1 Ru1_1 72.2(7) . .
C2_1 C3_1 H3_1 120.1 . .
C4_1 C3_1 H3_1 120.1 . .
Ru1_1 C3_1 H3_1 128.2 . .
C5_1 C4_1 C3_1 117.6(12) . .
C5_1 C4_1 Ru1_1 70.0(7) . .
C3_1 C4_1 Ru1_1 70.3(6) . .
C5_1 C4_1 H4_1 121.2 . .
C3_1 C4_1 H4_1 121.2 . .
Ru1_1 C4_1 H4_1 130.8 . .
C6_1 C5_1 C4_1 121.9(13) . .
C6_1 C5_1 Ru1_1 73.3(7) . .
C4_1 C5_1 Ru1_1 72.7(7) . .
C6_1 C5_1 H5_1 119.0 . .
C4_1 C5_1 H5_1 119.0 . .
Ru1_1 C5_1 H5_1 127.1 . .
C5_1 C6_1 C1_1 120.3(12) . .
C5_1 C6_1 Ru1_1 71.0(7) . .
C1_1 C6_1 Ru1_1 71.2(6) . .
C5_1 C6_1 H6_1 119.8 . .
C1_1 C6_1 H6_1 119.8 . .
Ru1_1 C6_1 H6_1 130.6 . .
N1_1 C7_1 C8_1 122.6(10) . .
N1_1 C7_1 H7_1 118.7 . .
C8_1 C7_1 H7_1 118.7 . .
C9_1 C8_1 C7_1 119.6(9) . .
C9_1 C8_1 H8_1 120.2 . .
C7_1 C8_1 H8_1 120.2 . .
C8_1 C9_1 C10_1 119.3(9) . .
C8_1 C9_1 H9_1 120.4 . .
C10_1 C9_1 H9_1 120.4 . .
C11_1 C10_1 C9_1 119.0(10) . .
C11_1 C10_1 H10_1 120.5 . .
C9_1 C10_1 H10_1 120.5 . .
N1_1 C11_1 C10_1 120.7(9) . .
N1_1 C11_1 C12_1 114.6(7) . .
C10_1 C11_1 C12_1 124.8(9) . .
N2_1 C12_1 C13_1 120.5(8) . .
N2_1 C12_1 C11_1 114.5(8) . .
C13_1 C12_1 C11_1 124.9(8) . .
C14_1 C13_1 C12_1 119.8(8) . .
C14_1 C13_1 H13_1 120.1 . .
C12_1 C13_1 H13_1 120.1 . .
C15_1 C14_1 C13_1 118.9(10) . .
C15_1 C14_1 H14_1 120.6 . .
C13_1 C14_1 H14_1 120.6 . .
C16_1 C15_1 C14_1 119.8(10) . .
C16_1 C15_1 H15_1 120.1 . .
C14_1 C15_1 H15_1 120.1 . .
C15_1 C16_1 N2_1 122.6(9) . .
C15_1 C16_1 H16_1 118.7 . .
N2_1 C16_1 H16_1 118.7 . .
C18_1 C17_1 S1_1 111.0(5) . .
C18_1 C17_1 H17A_1 109.4 . .
S1_1 C17_1 H17A_1 109.4 . .
C18_1 C17_1 H17B_1 109.4 . .
S1_1 C17_1 H17B_1 109.4 . .
H17A_1 C17_1 H17B_1 108.0 . .
N3_1 C18_1 C17_1 112.8(7) . .
N3_1 C18_1 C19_1 110.1(7) . .
C17_1 C18_1 C19_1 109.7(6) . .
N3_1 C18_1 H18_1 108.0 . .
C17_1 C18_1 H18_1 108.0 . .
C19_1 C18_1 H18_1 108.0 . .
O1_1 C19_1 O2_1 123.3(8) . .
O1_1 C19_1 C18_1 126.3(8) . .
O2_1 C19_1 C18_1 110.4(8) . .
O3_1 C20_1 N3_1 120.9(9) . .
O3_1 C20_1 C21_1 122.7(8) . .
N3_1 C20_1 C21_1 116.4(9) . .
C20_1 C21_1 H21A_1 109.5 . .
C20_1 C21_1 H21B_1 109.5 . .
H21A_1 C21_1 H21B_1 109.5 . .
C20_1 C21_1 H21C_1 109.5 . .
H21A_1 C21_1 H21C_1 109.5 . .
H21B_1 C21_1 H21C_1 109.5 . .
F1_1 P1_1 F1_1 91.6(8) . 2
F1_1 P1_1 F2_1 178.6(6) . 2
F1_1 P1_1 F2_1 89.4(5) 2 2
F1_1 P1_1 F2_1 89.4(5) . .
F1_1 P1_1 F2_1 178.6(6) 2 .
F2_1 P1_1 F2_1 89.7(9) 2 .
F1_1 P1_1 F3_1 91.4(4) . 2
F1_1 P1_1 F3_1 89.1(4) 2 2
F2_1 P1_1 F3_1 89.6(4) 2 2
F2_1 P1_1 F3_1 89.9(4) . 2
F1_1 P1_1 F3_1 89.1(4) . .
F1_1 P1_1 F3_1 91.4(4) 2 .
F2_1 P1_1 F3_1 89.9(4) 2 .
F2_1 P1_1 F3_1 89.6(4) . .
F3_1 P1_1 F3_1 179.3(6) 2 .
F7_1 P2_1 F6_1 92.0(6) . .
F7_1 P2_1 F6_1 92.0(6) . 2_756
F6_1 P2_1 F6_1 175.9(12) . 2_756
F7_1 P2_1 F4_1 180.0 . .
F6_1 P2_1 F4_1 88.0(6) . .
F6_1 P2_1 F4_1 88.0(6) 2_756 .
F7_1 P2_1 F5_1 90.9(3) . 2_756
F6_1 P2_1 F5_1 88.7(4) . 2_756
F6_1 P2_1 F5_1 91.2(4) 2_756 2_756
F4_1 P2_1 F5_1 89.1(3) . 2_756
F7_1 P2_1 F5_1 90.9(3) . .
F6_1 P2_1 F5_1 91.2(4) . .
F6_1 P2_1 F5_1 88.7(4) 2_756 .
F4_1 P2_1 F5_1 89.1(3) . .
F5_1 P2_1 F5_1 178.2(6) 2_756 .
H1W_1 O1W_1 H2W_1 112.3 . .
N1_2 Ru1_2 N2_2 77.2(3) . .
N1_2 Ru1_2 C1_2 135.6(5) . .
N2_2 Ru1_2 C1_2 146.3(5) . .
N1_2 Ru1_2 C3_2 92.1(3) . .
N2_2 Ru1_2 C3_2 131.7(5) . .
C1_2 Ru1_2 C3_2 66.0(5) . .
N1_2 Ru1_2 C2_2 104.1(4) . .
N2_2 Ru1_2 C2_2 168.4(4) . .
C1_2 Ru1_2 C2_2 36.2(5) . .
C3_2 Ru1_2 C2_2 37.3(5) . .
N1_2 Ru1_2 C5_2 139.9(5) . .
N2_2 Ru1_2 C5_2 93.3(4) . .
C1_2 Ru1_2 C5_2 66.8(5) . .
C3_2 Ru1_2 C5_2 65.3(5) . .
C2_2 Ru1_2 C5_2 78.2(4) . .
N1_2 Ru1_2 C6_2 169.8(3) . .
N2_2 Ru1_2 C6_2 111.7(4) . .
C1_2 Ru1_2 C6_2 36.9(4) . .
C3_2 Ru1_2 C6_2 78.2(4) . .
C2_2 Ru1_2 C6_2 66.1(5) . .
C5_2 Ru1_2 C6_2 37.9(4) . .
N1_2 Ru1_2 C4_2 107.1(4) . .
N2_2 Ru1_2 C4_2 102.9(4) . .
C1_2 Ru1_2 C4_2 77.6(4) . .
C3_2 Ru1_2 C4_2 35.4(5) . .
C2_2 Ru1_2 C4_2 65.6(5) . .
C5_2 Ru1_2 C4_2 36.6(5) . .
C6_2 Ru1_2 C4_2 66.7(4) . .
N1_2 Ru1_2 S1_2 87.1(2) . .
N2_2 Ru1_2 S1_2 84.91(19) . .
C1_2 Ru1_2 S1_2 88.7(3) . .
C3_2 Ru1_2 S1_2 142.2(5) . .
C2_2 Ru1_2 S1_2 106.7(4) . .
C5_2 Ru1_2 S1_2 131.3(4) . .
C6_2 Ru1_2 S1_2 98.5(3) . .
C4_2 Ru1_2 S1_2 164.9(3) . .
C17_2 S1_2 Ru1_2 105.4(3) . .
C7_2 N1_2 C11_2 117.9(7) . .
C7_2 N1_2 Ru1_2 124.3(5) . .
C11_2 N1_2 Ru1_2 117.7(6) . .
C2_2 C1_2 C6_2 121.6(12) . .
C2_2 C1_2 Ru1_2 72.0(7) . .
C6_2 C1_2 Ru1_2 72.6(6) . .
C2_2 C1_2 H1_2 119.2 . .
C6_2 C1_2 H1_2 119.2 . .
Ru1_2 C1_2 H1_2 128.6 . .
C19_2 O2_2 H2A_2 109.5 . .
C16_2 N2_2 C12_2 118.1(7) . .
C16_2 N2_2 Ru1_2 124.7(6) . .
C12_2 N2_2 Ru1_2 117.2(6) . .
C1_2 C2_2 C3_2 119.5(12) . .
C1_2 C2_2 Ru1_2 71.8(7) . .
C3_2 C2_2 Ru1_2 71.4(7) . .
C1_2 C2_2 H2_2 120.3 . .
C3_2 C2_2 H2_2 120.3 . .
Ru1_2 C2_2 H2_2 128.8 . .
C20_2 N3_2 C18_2 121.4(7) . .
C20_2 N3_2 H3N_2 119.3 . .
C18_2 N3_2 H3N_2 119.3 . .
C4_2 C3_2 C2_2 121.2(11) . .
C4_2 C3_2 Ru1_2 73.4(7) . .
C2_2 C3_2 Ru1_2 71.4(6) . .
C4_2 C3_2 H3_2 119.4 . .
C2_2 C3_2 H3_2 119.4 . .
Ru1_2 C3_2 H3_2 128.0 . .
C3_2 C4_2 C5_2 120.4(12) . .
C3_2 C4_2 Ru1_2 71.2(6) . .
C5_2 C4_2 Ru1_2 70.7(6) . .
C3_2 C4_2 H4_2 119.8 . .
C5_2 C4_2 H4_2 119.8 . .
Ru1_2 C4_2 H4_2 131.1 . .
C4_2 C5_2 C6_2 120.0(12) . .
C4_2 C5_2 Ru1_2 72.7(7) . .
C6_2 C5_2 Ru1_2 71.9(6) . .
C4_2 C5_2 H5_2 120.0 . .
C6_2 C5_2 H5_2 120.0 . .
Ru1_2 C5_2 H5_2 127.4 . .
C1_2 C6_2 C5_2 117.3(11) . .
C1_2 C6_2 Ru1_2 70.5(6) . .
C5_2 C6_2 Ru1_2 70.2(6) . .
C1_2 C6_2 H6_2 121.3 . .
C5_2 C6_2 H6_2 121.3 . .
Ru1_2 C6_2 H6_2 130.2 . .
N1_2 C7_2 C8_2 123.8(8) . .
N1_2 C7_2 H7_2 118.1 . .
C8_2 C7_2 H7_2 118.1 . .
C9_2 C8_2 C7_2 116.9(10) . .
C9_2 C8_2 H8_2 121.5 . .
C7_2 C8_2 H8_2 121.5 . .
C8_2 C9_2 C10_2 120.4(10) . .
C8_2 C9_2 H9_2 119.8 . .
C10_2 C9_2 H9_2 119.8 . .
C11_2 C10_2 C9_2 118.9(8) . .
C11_2 C10_2 H10_2 120.6 . .
C9_2 C10_2 H10_2 120.6 . .
N1_2 C11_2 C10_2 122.0(8) . .
N1_2 C11_2 C12_2 113.9(7) . .
C10_2 C11_2 C12_2 124.1(8) . .
N2_2 C12_2 C13_2 121.8(9) . .
N2_2 C12_2 C11_2 113.6(7) . .
C13_2 C12_2 C11_2 124.7(9) . .
C14_2 C13_2 C12_2 119.5(10) . .
C14_2 C13_2 H13_2 120.3 . .
C12_2 C13_2 H13_2 120.3 . .
C13_2 C14_2 C15_2 119.3(9) . .
C13_2 C14_2 H14_2 120.3 . .
C15_2 C14_2 H14_2 120.3 . .
C16_2 C15_2 C14_2 120.0(10) . .
C16_2 C15_2 H15_2 120.0 . .
C14_2 C15_2 H15_2 120.0 . .
N2_2 C16_2 C15_2 121.3(9) . .
N2_2 C16_2 H16_2 119.4 . .
C15_2 C16_2 H16_2 119.4 . .
C18_2 C17_2 S1_2 111.2(5) . .
C18_2 C17_2 H17C_2 109.4 . .
S1_2 C17_2 H17C_2 109.4 . .
C18_2 C17_2 H17D_2 109.4 . .
S1_2 C17_2 H17D_2 109.4 . .
H17C_2 C17_2 H17D_2 108.0 . .
N3_2 C18_2 C19_2 110.1(6) . .
N3_2 C18_2 C17_2 114.0(6) . .
C19_2 C18_2 C17_2 112.1(6) . .
N3_2 C18_2 H18_2 106.7 . .
C19_2 C18_2 H18_2 106.7 . .
C17_2 C18_2 H18_2 106.7 . .
O1_2 C19_2 O2_2 123.5(8) . .
O1_2 C19_2 C18_2 123.4(8) . .
O2_2 C19_2 C18_2 113.0(8) . .
O3_2 C20_2 N3_2 123.4(8) . .
O3_2 C20_2 C21_2 121.2(8) . .
N3_2 C20_2 C21_2 115.4(9) . .
C20_2 C21_2 H21D_2 109.5 . .
C20_2 C21_2 H21E_2 109.5 . .
H21D_2 C21_2 H21E_2 109.5 . .
C20_2 C21_2 H21F_2 109.5 . .
H21D_2 C21_2 H21F_2 109.5 . .
H21E_2 C21_2 H21F_2 109.5 . .
F2_2 P1_2 F2_2 179.4(6) . 2_656
F2_2 P1_2 F3_2 90.1(3) . 2_656
F2_2 P1_2 F3_2 89.4(3) 2_656 2_656
F2_2 P1_2 F3_2 89.4(3) . .
F2_2 P1_2 F3_2 90.1(3) 2_656 .
F3_2 P1_2 F3_2 90.1(5) 2_656 .
F2_2 P1_2 F1_2 89.5(4) . .
F2_2 P1_2 F1_2 90.9(4) 2_656 .
F3_2 P1_2 F1_2 179.2(4) 2_656 .
F3_2 P1_2 F1_2 90.7(3) . .
F2_2 P1_2 F1_2 90.9(4) . 2_656
F2_2 P1_2 F1_2 89.5(4) 2_656 2_656
F3_2 P1_2 F1_2 90.7(3) 2_656 2_656
F3_2 P1_2 F1_2 179.2(4) . 2_656
F1_2 P1_2 F1_2 88.5(5) . 2_656
F5_2 P2_2 F7_2 180.0 . .
F5_2 P2_2 F6_2 92.0(5) . .
F7_2 P2_2 F6_2 88.0(5) . .
F5_2 P2_2 F6_2 92.0(5) . 2_655
F7_2 P2_2 F6_2 88.0(5) . 2_655
F6_2 P2_2 F6_2 176.1(11) . 2_655
F5_2 P2_2 F4_2 90.9(3) . .
F7_2 P2_2 F4_2 89.1(3) . .
F6_2 P2_2 F4_2 90.5(4) . .
F6_2 P2_2 F4_2 89.5(4) 2_655 .
F5_2 P2_2 F4_2 90.9(3) . 2_655
F7_2 P2_2 F4_2 89.1(3) . 2_655
F6_2 P2_2 F4_2 89.5(4) . 2_655
F6_2 P2_2 F4_2 90.5(4) 2_655 2_655
F4_2 P2_2 F4_2 178.2(6) . 2_655
H1W_2 O1W_2 H2W_2 112.6 . .

loop_
_geom_bond_atom_site_label_1
_geom_bond_atom_site_label_2
_geom_bond_distance
_geom_bond_site_symmetry_2
Ru1_1 N2_1 2.065(8) .
Ru1_1 N1_1 2.073(7) .
Ru1_1 C5_1 2.161(10) .
Ru1_1 C3_1 2.172(10) .
Ru1_1 C2_1 2.178(10) .
Ru1_1 C1_1 2.181(10) .
Ru1_1 C6_1 2.189(11) .
Ru1_1 C4_1 2.196(10) .
Ru1_1 S1_1 2.398(2) .
S1_1 C17_1 1.833(8) .
N1_1 C7_1 1.349(13) .
N1_1 C11_1 1.358(11) .
O1_1 C19_1 1.194(10) .
C1_1 C2_1 1.358(18) .
C1_1 C6_1 1.386(17) .
C1_1 H1_1 0.9500 .
O2_1 C19_1 1.326(10) .
O2_1 H2A_1 0.8400 .
N2_1 C12_1 1.356(11) .
N2_1 C16_1 1.361(11) .
C2_1 C3_1 1.384(18) .
C2_1 H2_1 0.9500 .
O3_1 C20_1 1.232(12) .
N3_1 C20_1 1.357(11) .
N3_1 C18_1 1.439(10) .
N3_1 H3N_1 0.8800 .
C3_1 C4_1 1.40(2) .
C3_1 H3_1 0.9500 .
C4_1 C5_1 1.39(2) .
C4_1 H4_1 0.9500 .
C5_1 C6_1 1.336(18) .
C5_1 H5_1 0.9500 .
C6_1 H6_1 0.9500 .
C7_1 C8_1 1.376(13) .
C7_1 H7_1 0.9500 .
C8_1 C9_1 1.342(13) .
C8_1 H8_1 0.9500 .
C9_1 C10_1 1.416(14) .
C9_1 H9_1 0.9500 .
C10_1 C11_1 1.385(13) .
C10_1 H10_1 0.9500 .
C11_1 C12_1 1.434(13) .
C12_1 C13_1 1.396(12) .
C13_1 C14_1 1.382(13) .
C13_1 H13_1 0.9500 .
C14_1 C15_1 1.370(12) .
C14_1 H14_1 0.9500 .
C15_1 C16_1 1.357(13) .
C15_1 H15_1 0.9500 .
C16_1 H16_1 0.9500 .
C17_1 C18_1 1.524(10) .
C17_1 H17A_1 0.9900 .
C17_1 H17B_1 0.9900 .
C18_1 C19_1 1.539(11) .
C18_1 H18_1 1.0000 .
C20_1 C21_1 1.517(14) .
C21_1 H21A_1 0.9800 .
C21_1 H21B_1 0.9800 .
C21_1 H21C_1 0.9800 .
P1_1 F1_1 1.559(8) .
P1_1 F1_1 1.559(8) 2
P1_1 F2_1 1.570(7) 2
P1_1 F2_1 1.570(7) .
P1_1 F3_1 1.591(5) 2
P1_1 F3_1 1.591(5) .
P2_1 F7_1 1.488(16) .
P2_1 F6_1 1.548(7) .
P2_1 F6_1 1.548(7) 2_756
P2_1 F4_1 1.567(12) .
P2_1 F5_1 1.593(6) 2_756
P2_1 F5_1 1.593(6) .
O1W_1 H1W_1 0.9795 .
O1W_1 H2W_1 0.9810 .
Ru1_2 N1_2 2.072(7) .
Ru1_2 N2_2 2.076(7) .
Ru1_2 C1_2 2.187(10) .
Ru1_2 C3_2 2.188(10) .
Ru1_2 C2_2 2.188(11) .
Ru1_2 C5_2 2.192(11) .
Ru1_2 C6_2 2.214(10) .
Ru1_2 C4_2 2.217(10) .
Ru1_2 S1_2 2.406(2) .
S1_2 C17_2 1.846(8) .
N1_2 C7_2 1.333(11) .
N1_2 C11_2 1.358(10) .
O1_2 C19_2 1.211(11) .
C1_2 C2_2 1.359(18) .
C1_2 C6_2 1.392(16) .
C1_2 H1_2 0.9500 .
O2_2 C19_2 1.304(10) .
O2_2 H2A_2 0.8400 .
N2_2 C16_2 1.353(12) .
N2_2 C12_2 1.370(11) .
C2_2 C3_2 1.398(19) .
C2_2 H2_2 0.9500 .
O3_2 C20_2 1.232(11) .
N3_2 C20_2 1.334(10) .
N3_2 C18_2 1.459(9) .
N3_2 H3N_2 0.8800 .
C3_2 C4_2 1.339(19) .
C3_2 H3_2 0.9500 .
C4_2 C5_2 1.383(18) .
C4_2 H4_2 0.9500 .
C5_2 C6_2 1.430(17) .
C5_2 H5_2 0.9500 .
C6_2 H6_2 0.9500 .
C7_2 C8_2 1.397(13) .
C7_2 H7_2 0.9500 .
C8_2 C9_2 1.379(12) .
C8_2 H8_2 0.9500 .
C9_2 C10_2 1.383(14) .
C9_2 H9_2 0.9500 .
C10_2 C11_2 1.375(12) .
C10_2 H10_2 0.9500 .
C11_2 C12_2 1.489(13) .
C12_2 C13_2 1.379(12) .
C13_2 C14_2 1.353(14) .
C13_2 H13_2 0.9500 .
C14_2 C15_2 1.386(14) .
C14_2 H14_2 0.9500 .
C15_2 C16_2 1.370(13) .
C15_2 H15_2 0.9500 .
C16_2 H16_2 0.9500 .
C17_2 C18_2 1.539(10) .
C17_2 H17C_2 0.9900 .
C17_2 H17D_2 0.9900 .
C18_2 C19_2 1.532(11) .
C18_2 H18_2 1.0000 .
C20_2 C21_2 1.516(13) .
C21_2 H21D_2 0.9800 .
C21_2 H21E_2 0.9800 .
C21_2 H21F_2 0.9800 .
P1_2 F2_2 1.583(5) .
P1_2 F2_2 1.583(5) 2_656
P1_2 F3_2 1.602(6) 2_656
P1_2 F3_2 1.602(6) .
P1_2 F1_2 1.605(6) .
P1_2 F1_2 1.605(6) 2_656
P2_2 F5_2 1.546(14) .
P2_2 F7_2 1.557(14) .
P2_2 F6_2 1.564(7) .
P2_2 F6_2 1.564(7) 2_655
P2_2 F4_2 1.592(6) .
P2_2 F4_2 1.592(6) 2_655
O1W_2 H1W_2 0.9776 .
O1W_2 H2W_2 0.9850 .

loop_
_geom_torsion_atom_site_label_1
_geom_torsion_atom_site_label_2
_geom_torsion_atom_site_label_3
_geom_torsion_atom_site_label_4
_geom_torsion
C6_1 C1_1 C2_1 C3_1 -1.2(15)
Ru1_1 C1_1 C2_1 C3_1 54.2(9)
C6_1 C1_1 C2_1 Ru1_1 -55.4(8)
C1_1 C2_1 C3_1 C4_1 1.4(15)
Ru1_1 C2_1 C3_1 C4_1 55.9(8)
C1_1 C2_1 C3_1 Ru1_1 -54.5(9)
C2_1 C3_1 C4_1 C5_1 -2.2(15)
Ru1_1 C3_1 C4_1 C5_1 53.4(9)
C2_1 C3_1 C4_1 Ru1_1 -55.6(9)
C3_1 C4_1 C5_1 C6_1 3.1(16)
Ru1_1 C4_1 C5_1 C6_1 56.7(9)
C3_1 C4_1 C5_1 Ru1_1 -53.6(9)
C4_1 C5_1 C6_1 C1_1 -3.0(16)
Ru1_1 C5_1 C6_1 C1_1 53.4(9)
C4_1 C5_1 C6_1 Ru1_1 -56.4(9)
C2_1 C1_1 C6_1 C5_1 2.1(15)
Ru1_1 C1_1 C6_1 C5_1 -53.3(9)
C2_1 C1_1 C6_1 Ru1_1 55.4(9)
C11_1 N1_1 C7_1 C8_1 -2.4(14)
Ru1_1 N1_1 C7_1 C8_1 175.5(7)
N1_1 C7_1 C8_1 C9_1 -1.1(15)
C7_1 C8_1 C9_1 C10_1 2.3(15)
C8_1 C9_1 C10_1 C11_1 -0.1(15)
C7_1 N1_1 C11_1 C10_1 4.6(13)
Ru1_1 N1_1 C11_1 C10_1 -173.5(7)
C7_1 N1_1 C11_1 C12_1 -175.3(8)
Ru1_1 N1_1 C11_1 C12_1 6.6(10)
C9_1 C10_1 C11_1 N1_1 -3.4(15)
C9_1 C10_1 C11_1 C12_1 176.4(9)
C16_1 N2_1 C12_1 C13_1 -2.1(12)
Ru1_1 N2_1 C12_1 C13_1 177.6(6)
C16_1 N2_1 C12_1 C11_1 176.5(8)
Ru1_1 N2_1 C12_1 C11_1 -3.8(10)
N1_1 C11_1 C12_1 N2_1 -1.9(12)
C10_1 C11_1 C12_1 N2_1 178.3(9)
N1_1 C11_1 C12_1 C13_1 176.7(8)
C10_1 C11_1 C12_1 C13_1 -3.2(15)
N2_1 C12_1 C13_1 C14_1 0.0(13)
C11_1 C12_1 C13_1 C14_1 -178.4(8)
C12_1 C13_1 C14_1 C15_1 1.0(13)
C13_1 C14_1 C15_1 C16_1 0.0(14)
C14_1 C15_1 C16_1 N2_1 -2.1(15)
C12_1 N2_1 C16_1 C15_1 3.2(13)
Ru1_1 N2_1 C16_1 C15_1 -176.5(7)
Ru1_1 S1_1 C17_1 C18_1 -148.8(5)
C20_1 N3_1 C18_1 C17_1 162.4(7)
C20_1 N3_1 C18_1 C19_1 -74.6(10)
S1_1 C17_1 C18_1 N3_1 -62.8(8)
S1_1 C17_1 C18_1 C19_1 174.0(6)
N3_1 C18_1 C19_1 O1_1 -11.6(11)
C17_1 C18_1 C19_1 O1_1 113.1(9)
N3_1 C18_1 C19_1 O2_1 169.1(6)
C17_1 C18_1 C19_1 O2_1 -66.2(8)
C18_1 N3_1 C20_1 O3_1 -5.3(13)
C18_1 N3_1 C20_1 C21_1 175.3(8)
C6_2 C1_2 C2_2 C3_2 0.2(15)
Ru1_2 C1_2 C2_2 C3_2 -55.1(9)
C6_2 C1_2 C2_2 Ru1_2 55.3(8)
C1_2 C2_2 C3_2 C4_2 -0.9(16)
Ru1_2 C2_2 C3_2 C4_2 -56.3(9)
C1_2 C2_2 C3_2 Ru1_2 55.4(9)
C2_2 C3_2 C4_2 C5_2 2.5(16)
Ru1_2 C3_2 C4_2 C5_2 -52.8(9)
C2_2 C3_2 C4_2 Ru1_2 55.3(9)
C3_2 C4_2 C5_2 C6_2 -3.3(15)
Ru1_2 C4_2 C5_2 C6_2 -56.3(8)
C3_2 C4_2 C5_2 Ru1_2 53.0(9)
C2_2 C1_2 C6_2 C5_2 -0.9(14)
Ru1_2 C1_2 C6_2 C5_2 54.1(8)
C2_2 C1_2 C6_2 Ru1_2 -55.0(9)
C4_2 C5_2 C6_2 C1_2 2.4(14)
Ru1_2 C5_2 C6_2 C1_2 -54.2(8)
C4_2 C5_2 C6_2 Ru1_2 56.7(9)
C11_2 N1_2 C7_2 C8_2 -1.5(12)
Ru1_2 N1_2 C7_2 C8_2 175.6(6)
N1_2 C7_2 C8_2 C9_2 0.2(13)
C7_2 C8_2 C9_2 C10_2 1.1(13)
C8_2 C9_2 C10_2 C11_2 -1.1(13)
C7_2 N1_2 C11_2 C10_2 1.5(12)
Ru1_2 N1_2 C11_2 C10_2 -175.8(6)
C7_2 N1_2 C11_2 C12_2 -178.7(7)
Ru1_2 N1_2 C11_2 C12_2 4.0(9)
C9_2 C10_2 C11_2 N1_2 -0.3(13)
C9_2 C10_2 C11_2 C12_2 180.0(8)
C16_2 N2_2 C12_2 C13_2 -2.8(13)
Ru1_2 N2_2 C12_2 C13_2 175.9(7)
C16_2 N2_2 C12_2 C11_2 175.5(7)
Ru1_2 N2_2 C12_2 C11_2 -5.8(10)
N1_2 C11_2 C12_2 N2_2 1.2(11)
C10_2 C11_2 C12_2 N2_2 -179.1(8)
N1_2 C11_2 C12_2 C13_2 179.4(8)
C10_2 C11_2 C12_2 C13_2 -0.8(15)
N2_2 C12_2 C13_2 C14_2 -0.4(15)
C11_2 C12_2 C13_2 C14_2 -178.5(9)
C12_2 C13_2 C14_2 C15_2 3.2(16)
C13_2 C14_2 C15_2 C16_2 -3.0(15)
C12_2 N2_2 C16_2 C15_2 3.1(13)
Ru1_2 N2_2 C16_2 C15_2 -175.5(7)
C14_2 C15_2 C16_2 N2_2 -0.3(14)
Ru1_2 S1_2 C17_2 C18_2 -124.2(5)
C20_2 N3_2 C18_2 C19_2 58.7(9)
C20_2 N3_2 C18_2 C17_2 -68.2(9)
S1_2 C17_2 C18_2 N3_2 -58.3(8)
S1_2 C17_2 C18_2 C19_2 175.8(5)
N3_2 C18_2 C19_2 O1_2 28.3(10)
C17_2 C18_2 C19_2 O1_2 156.3(7)
N3_2 C18_2 C19_2 O2_2 -156.1(6)
C17_2 C18_2 C19_2 O2_2 -28.1(9)
C18_2 N3_2 C20_2 O3_2 3.3(13)
C18_2 N3_2 C20_2 C21_2 -175.1(7)
